data_4125275
loop_
_publ_author_name
'Pfeifer, Lukas'
'Engle, Keary M.'
'Pidgeon, George W.'
'Sparkes, Hazel A.'
'Thompson, Amber L.'
'Brown, John M.'
'Gouverneur, V\'eronique'

_publ_section_title
;
 Hydrogen-Bonded Homoleptic Fluoride-Diarylurea Complexes: Structure,
 Reactivity, and Coordinating Power.
;
_journal_issue 40
_journal_name_full 'Journal of the American Chemical Society'
_journal_page_first 13314
_journal_paper_doi 10.1021/jacs.6b07501
_journal_volume 138
_journal_year 2016
_chemical_absolute_configuration ad
_chemical_formula_moiety 'C16 H12 N2 O2, C16 H36 N, F, 2(H2 O)'
_chemical_formula_sum 'C32 H52 F N3 O4'
_chemical_formula_weight 561.78
_chemical_melting_point ?
_space_group_IT_number 9
_symmetry_cell_setting monoclinic
_symmetry_space_group_name_Hall 'C -2yc'
_symmetry_space_group_name_H-M 'C 1 c 1'
_atom_sites_solution_hydrogens difmap
_atom_sites_solution_primary other
_audit_creation_date 13-04-19
_audit_creation_method CRYSTALS_ver_14.40
_cell_angle_alpha 90
_cell_angle_beta 120.67(1)
_cell_angle_gamma 90
_cell_formula_units_Z 4
_cell_length_a 22.2441(16)
_cell_length_b 8.1479(4)
_cell_length_c 20.0331(17)
_cell_measurement_reflns_used 10629
_cell_measurement_temperature 150
_cell_measurement_theta_max 77
_cell_measurement_theta_min 4
_cell_volume 3123.0(5)
_computing_cell_refinement 'CrysAlis, (Oxford Diffraction, 2002)'
_computing_data_collection 'SuperNova, (Oxford Diffraction, 2010)'
_computing_data_reduction 'CrysAlis, (Oxford Diffraction, 2002)'
_computing_molecular_graphics 'CAMERON (Watkin et al., 1996)'
_computing_publication_material 'CRYSTALS (Betteridge et al., 2003)'
_computing_structure_refinement 'CRYSTALS (Betteridge et al., 2003)'
_computing_structure_solution 'Superflip (Palatinus & Chapuis, 2007)'
_diffrn_ambient_temperature 150
_diffrn_measured_fraction_theta_full 0.997
_diffrn_measured_fraction_theta_max 0.993
_diffrn_measurement_device Area
_diffrn_measurement_device_type 'Oxford Diffraction SuperNova'
_diffrn_measurement_method \w
_diffrn_radiation_monochromator graphite
_diffrn_radiation_type 'Cu K\a'
_diffrn_radiation_wavelength 1.54180
_diffrn_reflns_av_R_equivalents 0.016
_diffrn_reflns_limit_h_max 20
_diffrn_reflns_limit_h_min -27
_diffrn_reflns_limit_k_max 9
_diffrn_reflns_limit_k_min -10
_diffrn_reflns_limit_l_max 25
_diffrn_reflns_limit_l_min -24
_diffrn_reflns_number 16318
_diffrn_reflns_theta_full 75.418
_diffrn_reflns_theta_max 76.957
_diffrn_reflns_theta_min 4.622
_diffrn_standards_number 0
_exptl_absorpt_coefficient_mu 0.659
_exptl_absorpt_correction_T_max 0.92
_exptl_absorpt_correction_T_min 0.79
_exptl_absorpt_correction_type multi-scan
_exptl_absorpt_process_details 'CrysAlis, (Oxford Diffraction, 2002)'
_exptl_crystal_colour clear_pale_yellow
_exptl_crystal_density_diffrn 1.195
_exptl_crystal_density_meas ?
_exptl_crystal_density_method 'not measured'
_exptl_crystal_description needle
_exptl_crystal_F_000 1224
_exptl_crystal_size_max 0.200
_exptl_crystal_size_mid 0.160
_exptl_crystal_size_min 0.120
_refine_diff_density_max 0.16
_refine_diff_density_min -0.14
_refine_ls_abs_structure_details 'Flack (1983), 1260 Friedel-pairs'
_refine_ls_abs_structure_Flack 0.40(11)
_refine_ls_extinction_coef 20(5)
_refine_ls_extinction_method 'Larson (1970), Equation 22'
_refine_ls_goodness_of_fit_ref 1.0019
_refine_ls_hydrogen_treatment constr
_refine_ls_matrix_type full
_refine_ls_number_parameters 363
_refine_ls_number_reflns 4519
_refine_ls_number_restraints 2
_refine_ls_R_factor_all 0.0247
_refine_ls_R_factor_gt 0.0246
_refine_ls_shift/su_max 0.0004988
_refine_ls_shift/su_mean 0.0000700
_refine_ls_structure_factor_coef Fsqd
_refine_ls_weighting_details
;
 Method= Modified Sheldrick 
 w=1/[\s^2^(F^2^) + ( 0.05P)^2^ + 0.62P] 
 ,where P=(max(Fo^2^,0) + 2Fc^2^)/3 
;
_refine_ls_weighting_scheme calc
_refine_ls_wR_factor_all 0.0677
_refine_ls_wR_factor_gt 0.0676
_refine_ls_wR_factor_ref 0.0677
_reflns_limit_h_max 20
_reflns_limit_h_min -27
_reflns_limit_k_max 10
_reflns_limit_k_min 0
_reflns_limit_l_max 25
_reflns_limit_l_min -24
_reflns_number_gt 4497
_reflns_number_total 4539
_reflns_threshold_expression I>2.0\s(I)
_oxford_diffrn_Wilson_B_factor 2.22
_oxford_diffrn_Wilson_scale 0.06
_oxford_refine_ls_r_factor_ref 0.0247
_oxford_refine_ls_scale 2.92(2)
_oxford_reflns_number_all 4519
_oxford_reflns_threshold_expression_ref I>-3.0\s(I)
_oxford_structure_analysis_title 060gwp13
_cod_data_source_file ja6b07501_si_002.cif
_cod_data_source_block 6c
_cod_depositor_comments
;
The following automatic conversions were performed:

'_chemical_melting_point' value 'not measured' was changed to '?' -
the value is undefined or not given.

'_atom_sites_solution_primary' value 'Other' changed to 'other'
according to
/usr/data/users/saulius/crontab/automatic-downloads/rss-feeds/ACS/lib/dictionaries/cif_core.dic
dictionary named 'cif_core.dic' version 2.4.2 from 2011-04-26.

'_exptl_crystal_density_meas' value 'not measured' was changed to '?'
- the value is perceived as not measured.

Automatic conversion script
Id: cif_fix_values 4268 2015-11-12 08:31:59Z antanas 

 Adding full bibliography for 4125254--4125278.cif.
;
_cod_original_sg_symbol_H-M 'C c '
_cod_original_formula_sum 'C32 H52 F1 N3 O4'
_cod_database_code 4125275

loop_
_symmetry_equiv_pos_as_xyz
x,y,z
x+1/2,y+1/2,z
x,-y,z+1/2
x+1/2,-y+1/2,z+1/2

loop_
_atom_site_label
_atom_site_type_symbol
_atom_site_fract_x
_atom_site_fract_y
_atom_site_fract_z
_atom_site_U_iso_or_equiv
_atom_site_occupancy
_atom_site_adp_type
_atom_site_refinement_flags_posn
C3 C 0.56446(7) 0.52800(12) 0.74852(7) 0.0210 1.0000 Uani .
C4 C 0.55933(8) 0.54410(13) 0.81874(8) 0.0229 1.0000 Uani .
O5 O 0.59731(6) 0.58540(11) 0.88690(6) 0.0306 1.0000 Uani .
C6 C 0.49501(7) 0.46460(13) 0.70595(7) 0.0215 1.0000 Uani .
C7 C 0.48667(8) 0.47938(14) 0.77414(8) 0.0242 1.0000 Uani .
O8 O 0.44231(7) 0.44819(13) 0.79141(7) 0.0355 1.0000 Uani .
O1 O 0.63185(7) 0.56054(11) 0.53310(7) 0.0345 1.0000 Uani .
O2 O 0.44909(7) 0.48176(12) 0.43495(6) 0.0342 1.0000 Uani .
N11 N 0.61031(6) 0.55011(12) 0.72550(6) 0.0228 1.0000 Uani .
C12 C 0.67708(7) 0.62527(13) 0.76742(7) 0.0230 1.0000 Uani .
C13 C 0.70659(8) 0.68222(15) 0.72481(8) 0.0262 1.0000 Uani .
C14 C 0.77024(8) 0.76412(16) 0.76250(9) 0.0300 1.0000 Uani .
C15 C 0.80503(8) 0.78881(17) 0.84218(9) 0.0328 1.0000 Uani .
C16 C 0.77600(8) 0.72812(18) 0.88392(8) 0.0347 1.0000 Uani .
C17 C 0.71233(8) 0.64607(17) 0.84756(8) 0.0300 1.0000 Uani .
N21 N 0.45994(6) 0.41207(12) 0.63294(6) 0.0227 1.0000 Uani .
C22 C 0.39219(7) 0.34211(14) 0.59263(7) 0.0225 1.0000 Uani .
C23 C 0.35996(8) 0.33217(17) 0.51217(8) 0.0290 1.0000 Uani .
C24 C 0.29484(8) 0.2584(2) 0.46966(8) 0.0350 1.0000 Uani .
C25 C 0.26156(8) 0.19475(17) 0.50664(9) 0.0318 1.0000 Uani .
C26 C 0.29349(8) 0.20635(15) 0.58653(8) 0.0283 1.0000 Uani .
C27 C 0.35863(8) 0.27951(14) 0.63001(7) 0.0254 1.0000 Uani .
N31 N 0.53770(7) -0.00011(10) 0.43835(7) 0.0219 1.0000 Uani .
C32 C 0.51277(7) -0.11755(13) 0.47824(8) 0.0245 1.0000 Uani .
C33 C 0.48135(8) -0.03940(14) 0.52224(8) 0.0281 1.0000 Uani .
C34 C 0.46999(8) -0.17162(15) 0.56906(8) 0.0299 1.0000 Uani .
C35 C 0.43771(9) -0.10334(18) 0.61448(10) 0.0379 1.0000 Uani .
C36 C 0.47881(7) 0.11041(13) 0.38156(8) 0.0240 1.0000 Uani .
C37 C 0.41985(8) 0.02445(15) 0.31090(8) 0.0294 1.0000 Uani .
C38 C 0.35829(8) 0.14120(16) 0.26484(8) 0.0313 1.0000 Uani .
C39 C 0.32177(8) 0.19194(18) 0.30825(9) 0.0348 1.0000 Uani .
C40 C 0.56481(8) -0.10632(13) 0.39694(8) 0.0247 1.0000 Uani .
C41 C 0.59576(8) -0.01487(15) 0.35516(8) 0.0285 1.0000 Uani .
C42 C 0.60430(8) -0.13365(14) 0.30177(8) 0.0286 1.0000 Uani .
C43 C 0.63742(10) -0.05645(18) 0.25895(10) 0.0385 1.0000 Uani .
C44 C 0.59508(7) 0.11211(13) 0.49706(7) 0.0228 1.0000 Uani .
C45 C 0.65729(8) 0.02529(14) 0.56332(8) 0.0281 1.0000 Uani .
C46 C 0.71888(8) 0.14405(16) 0.60531(8) 0.0320 1.0000 Uani .
C47 C 0.75174(9) 0.1922(2) 0.55773(9) 0.0394 1.0000 Uani .
F1 F 0.55055(6) 0.43501(10) 0.58336(6) 0.0333 1.0000 Uani .
H231 H 0.3836 0.3781 0.4877 0.0365 1.0000 Uiso R
H241 H 0.2734 0.2509 0.4153 0.0421 1.0000 Uiso R
H251 H 0.2174 0.1413 0.4777 0.0388 1.0000 Uiso R
H261 H 0.2721 0.1620 0.6128 0.0342 1.0000 Uiso R
H271 H 0.3795 0.2853 0.6850 0.0309 1.0000 Uiso R
H161 H 0.7995 0.7360 0.9380 0.0420 1.0000 Uiso R
H151 H 0.8475 0.8479 0.8671 0.0398 1.0000 Uiso R
H141 H 0.7907 0.8017 0.7334 0.0358 1.0000 Uiso R
H131 H 0.6816 0.6658 0.6694 0.0305 1.0000 Uiso R
H321 H 0.5527 -0.1843 0.5113 0.0280 1.0000 Uiso R
H322 H 0.4798 -0.1893 0.4378 0.0301 1.0000 Uiso R
H331 H 0.5126 0.0427 0.5577 0.0349 1.0000 Uiso R
H332 H 0.4369 0.0104 0.4866 0.0328 1.0000 Uiso R
H342 H 0.5160 -0.2196 0.6051 0.0357 1.0000 Uiso R
H341 H 0.4406 -0.2563 0.5338 0.0364 1.0000 Uiso R
H351 H 0.4317 -0.1873 0.6445 0.0562 1.0000 Uiso R
H353 H 0.4670 -0.0187 0.6504 0.0559 1.0000 Uiso R
H352 H 0.3921 -0.0551 0.5792 0.0561 1.0000 Uiso R
H442 H 0.6094 0.1766 0.4667 0.0251 1.0000 Uiso R
H441 H 0.5736 0.1832 0.5171 0.0265 1.0000 Uiso R
H452 H 0.6437 -0.0145 0.6008 0.0340 1.0000 Uiso R
H451 H 0.6722 -0.0636 0.5439 0.0341 1.0000 Uiso R
H461 H 0.7550 0.0931 0.6535 0.0391 1.0000 Uiso R
H462 H 0.7023 0.2426 0.6186 0.0389 1.0000 Uiso R
H472 H 0.7927 0.2612 0.5861 0.0592 1.0000 Uiso R
H471 H 0.7681 0.0984 0.5432 0.0586 1.0000 Uiso R
H473 H 0.7196 0.2477 0.5107 0.0581 1.0000 Uiso R
H362 H 0.4997 0.1918 0.3639 0.0286 1.0000 Uiso R
H361 H 0.4605 0.1616 0.4105 0.0288 1.0000 Uiso R
H371 H 0.4360 -0.0143 0.2761 0.0348 1.0000 Uiso R
H372 H 0.4050 -0.0708 0.3279 0.0345 1.0000 Uiso R
H381 H 0.3760 0.2375 0.2507 0.0392 1.0000 Uiso R
H382 H 0.3240 0.0852 0.2166 0.0377 1.0000 Uiso R
H393 H 0.2780 0.2467 0.2740 0.0529 1.0000 Uiso R
H391 H 0.3511 0.2650 0.3505 0.0514 1.0000 Uiso R
H392 H 0.3102 0.0931 0.3288 0.0532 1.0000 Uiso R
H402 H 0.5991 -0.1781 0.4355 0.0294 1.0000 Uiso R
H401 H 0.5248 -0.1719 0.3607 0.0298 1.0000 Uiso R
H411 H 0.6411 0.0336 0.3920 0.0344 1.0000 Uiso R
H412 H 0.5651 0.0739 0.3237 0.0349 1.0000 Uiso R
H422 H 0.6314 -0.2294 0.3324 0.0348 1.0000 Uiso R
H421 H 0.5573 -0.1724 0.2639 0.0341 1.0000 Uiso R
H432 H 0.6391 -0.1349 0.2233 0.0573 1.0000 Uiso R
H433 H 0.6847 -0.0215 0.2957 0.0566 1.0000 Uiso R
H431 H 0.6109 0.0374 0.2287 0.0574 1.0000 Uiso R
H111 H 0.5941 0.5197 0.6760 0.0274 1.0000 Uiso R
H22 H 0.4632 0.5039 0.4023 0.0508 1.0000 Uiso R
H21 H 0.4846 0.4636 0.4811 0.0513 1.0000 Uiso R
H211 H 0.4821 0.4214 0.6068 0.0279 1.0000 Uiso R
H12 H 0.6188 0.5125 0.4898 0.0506 1.0000 Uiso R
H11 H 0.6073 0.5161 0.5484 0.0524 1.0000 Uiso R
H171 H 0.6922 0.6062 0.8760 0.0348 1.0000 Uiso R

loop_
_atom_site_aniso_label
_atom_site_aniso_U_11
_atom_site_aniso_U_22
_atom_site_aniso_U_33
_atom_site_aniso_U_23
_atom_site_aniso_U_13
_atom_site_aniso_U_12
C3 0.0245(6) 0.0189(4) 0.0198(5) 0.0022(4) 0.0113(5) 0.0031(4)
C4 0.0293(6) 0.0197(5) 0.0225(5) 0.0000(4) 0.0152(5) 0.0024(4)
O5 0.0367(5) 0.0351(4) 0.0223(4) -0.0065(3) 0.0167(4) -0.0040(4)
C6 0.0245(6) 0.0206(4) 0.0214(5) 0.0027(4) 0.0132(5) 0.0038(4)
C7 0.0287(6) 0.0254(5) 0.0224(5) -0.0004(4) 0.0157(5) 0.0027(4)
O8 0.0362(6) 0.0495(5) 0.0308(5) -0.0086(4) 0.0242(5) -0.0069(4)
O1 0.0367(5) 0.0380(4) 0.0345(5) -0.0062(4) 0.0223(5) -0.0089(4)
O2 0.0299(5) 0.0472(5) 0.0278(4) 0.0030(4) 0.0165(4) -0.0010(4)
N11 0.0227(5) 0.0277(4) 0.0187(4) 0.0004(3) 0.0110(4) -0.0002(4)
C12 0.0220(6) 0.0237(5) 0.0216(5) 0.0000(4) 0.0098(5) 0.0027(4)
C13 0.0258(6) 0.0297(5) 0.0237(6) -0.0003(4) 0.0131(5) 0.0016(5)
C14 0.0273(6) 0.0321(6) 0.0341(6) 0.0004(5) 0.0182(6) 0.0003(5)
C15 0.0234(6) 0.0355(6) 0.0375(7) -0.0073(5) 0.0140(6) -0.0025(5)
C16 0.0266(7) 0.0475(7) 0.0243(6) -0.0060(5) 0.0090(5) 0.0002(6)
C17 0.0262(7) 0.0407(6) 0.0232(6) -0.0004(5) 0.0127(5) -0.0001(5)
N21 0.0222(5) 0.0298(4) 0.0196(4) 0.0008(4) 0.0132(4) -0.0007(4)
C22 0.0218(6) 0.0252(5) 0.0228(5) 0.0001(4) 0.0130(5) 0.0013(4)
C23 0.0270(6) 0.0409(6) 0.0233(6) -0.0013(5) 0.0160(5) -0.0034(5)
C24 0.0273(7) 0.0550(8) 0.0229(6) -0.0056(5) 0.0130(5) -0.0064(6)
C25 0.0238(6) 0.0412(6) 0.0315(6) -0.0066(5) 0.0149(6) -0.0057(5)
C26 0.0276(6) 0.0323(6) 0.0317(6) 0.0001(5) 0.0200(6) -0.0011(5)
C27 0.0270(6) 0.0306(5) 0.0218(5) 0.0019(4) 0.0148(5) 0.0007(5)
N31 0.0232(5) 0.0192(4) 0.0246(5) -0.0008(4) 0.0132(4) -0.0008(4)
C32 0.0271(6) 0.0194(5) 0.0299(6) 0.0020(4) 0.0166(5) -0.0006(4)
C33 0.0319(7) 0.0237(5) 0.0353(6) 0.0031(4) 0.0218(6) 0.0023(5)
C34 0.0331(7) 0.0284(5) 0.0341(6) 0.0052(5) 0.0214(6) 0.0036(5)
C35 0.0415(8) 0.0403(7) 0.0428(8) 0.0042(6) 0.0294(7) 0.0035(6)
C36 0.0235(6) 0.0211(5) 0.0261(6) 0.0015(4) 0.0117(5) -0.0003(4)
C37 0.0271(6) 0.0300(5) 0.0271(6) -0.0031(5) 0.0109(6) -0.0011(5)
C38 0.0277(7) 0.0374(6) 0.0245(6) 0.0015(5) 0.0102(6) 0.0002(5)
C39 0.0264(7) 0.0441(7) 0.0313(7) -0.0006(5) 0.0128(6) 0.0013(6)
C40 0.0285(6) 0.0203(4) 0.0283(6) -0.0029(4) 0.0167(5) -0.0013(4)
C41 0.0336(7) 0.0249(5) 0.0332(6) -0.0049(5) 0.0215(6) -0.0061(5)
C42 0.0336(7) 0.0246(5) 0.0309(6) -0.0047(4) 0.0187(6) -0.0042(5)
C43 0.0490(9) 0.0374(7) 0.0413(8) -0.0062(6) 0.0319(7) -0.0078(6)
C44 0.0234(6) 0.0200(5) 0.0233(5) -0.0017(4) 0.0108(5) -0.0027(4)
C45 0.0277(7) 0.0266(5) 0.0261(6) 0.0029(4) 0.0110(5) 0.0010(5)
C46 0.0272(7) 0.0361(6) 0.0250(6) -0.0016(5) 0.0076(5) -0.0028(5)
C47 0.0287(7) 0.0473(7) 0.0387(7) 0.0003(6) 0.0145(6) -0.0063(6)
F1 0.0291(4) 0.0499(4) 0.0242(4) -0.0037(3) 0.0161(3) -0.0037(3)

loop_
_atom_type_symbol
_atom_type_scat_dispersion_real
_atom_type_scat_dispersion_imag
_atom_type_scat_Cromer_Mann_a1
_atom_type_scat_Cromer_Mann_b1
_atom_type_scat_Cromer_Mann_a2
_atom_type_scat_Cromer_Mann_b2
_atom_type_scat_Cromer_Mann_a3
_atom_type_scat_Cromer_Mann_b3
_atom_type_scat_Cromer_Mann_a4
_atom_type_scat_Cromer_Mann_b4
_atom_type_scat_Cromer_Mann_c
_atom_type_scat_source
C 0.0181 0.0091 2.3100 20.8439 1.0200 10.2075 1.5886 0.5687 0.8650 51.6512 0.2156 'International Tables Vol C 4.2.6.8 and 6.1.1.4'
H 0.0000 0.0000 0.4930 10.5109 0.3229 26.1257 0.1402 3.1424 0.0408 57.7998 0.0030 'International Tables Vol C 4.2.6.8 and 6.1.1.4'
O 0.0492 0.0322 3.0485 13.2771 2.2868 5.7011 1.5463 0.3239 0.8670 32.9089 0.2508 'International Tables Vol C 4.2.6.8 and 6.1.1.4'
N 0.0311 0.0180 12.2126 0.0057 3.1322 9.8933 2.0125 28.9975 1.1663 0.5826 -11.5290 'International Tables Vol C 4.2.6.8 and 6.1.1.4'
F 0.0727 0.0534 3.5392 10.2825 2.6412 4.2944 1.5170 0.2615 1.0243 26.1476 0.2776 'International Tables Vol C 4.2.6.8 and 6.1.1.4'

loop_
_geom_angle_atom_site_label_1
_geom_angle_atom_site_label_2
_geom_angle_atom_site_label_3
_geom_angle
_geom_angle_publ_flag
C4 C3 C6 90.88(10) yes
C4 C3 N11 140.00(12) yes
C6 C3 N11 129.07(10) yes
C3 C4 O5 137.70(12) yes
C3 C4 C7 89.11(9) yes
O5 C4 C7 133.13(11) yes
C3 C6 C7 91.50(10) yes
C3 C6 N21 128.53(11) yes
C7 C6 N21 139.92(12) yes
C4 C7 C6 88.50(9) yes
C4 C7 O8 133.40(11) yes
C6 C7 O8 138.04(12) yes
H12 O1 H11 103.1 no
H22 O2 H21 110.6 no
C3 N11 C12 127.60(10) yes
C3 N11 H111 113.5 no
C12 N11 H111 118.8 no
N11 C12 C13 117.29(11) yes
N11 C12 C17 122.62(11) yes
C13 C12 C17 120.08(12) yes
C12 C13 C14 119.64(12) yes
C12 C13 H131 119.0 no
C14 C13 H131 121.4 no
C13 C14 C15 120.69(13) yes
C13 C14 H141 119.6 no
C15 C14 H141 119.7 no
C14 C15 C16 119.02(13) yes
C14 C15 H151 120.1 no
C16 C15 H151 120.9 no
C15 C16 C17 121.37(12) yes
C15 C16 H161 121.2 no
C17 C16 H161 117.3 no
C12 C17 C16 119.16(12) yes
C12 C17 H171 119.5 no
C16 C17 H171 121.3 no
C6 N21 C22 127.84(10) yes
C6 N21 H211 115.5 no
C22 N21 H211 116.6 no
N21 C22 C23 116.94(11) yes
N21 C22 C27 123.08(11) yes
C23 C22 C27 119.95(11) yes
C22 C23 C24 119.69(12) yes
C22 C23 H231 118.4 no
C24 C23 H231 121.9 no
C23 C24 C25 120.56(12) yes
C23 C24 H241 119.4 no
C25 C24 H241 120.0 no
C24 C25 C26 119.54(12) yes
C24 C25 H251 120.7 no
C26 C25 H251 119.8 no
C25 C26 C27 120.71(12) yes
C25 C26 H261 120.8 no
C27 C26 H261 118.5 no
C22 C27 C26 119.55(11) yes
C22 C27 H271 121.5 no
C26 C27 H271 118.9 no
C32 N31 C36 111.14(10) yes
C32 N31 C40 106.32(8) yes
C36 N31 C40 111.10(9) yes
C32 N31 C44 111.02(9) yes
C36 N31 C44 106.61(8) yes
C40 N31 C44 110.72(10) yes
N31 C32 C33 116.16(9) yes
N31 C32 H321 105.2 no
C33 C32 H321 112.0 no
N31 C32 H322 105.3 no
C33 C32 H322 111.4 no
H321 C32 H322 106.0 no
C32 C33 C34 109.24(10) yes
C32 C33 H331 110.3 no
C34 C33 H331 108.6 no
C32 C33 H332 110.4 no
C34 C33 H332 108.8 no
H331 C33 H332 109.5 no
C33 C34 C35 112.59(10) yes
C33 C34 H342 107.1 no
C35 C34 H342 109.7 no
C33 C34 H341 108.5 no
C35 C34 H341 110.4 no
H342 C34 H341 108.3 no
C34 C35 H351 111.8 no
C34 C35 H353 111.1 no
H351 C35 H353 107.3 no
C34 C35 H352 110.4 no
H351 C35 H352 108.2 no
H353 C35 H352 107.9 no
N31 C36 C37 115.39(9) yes
N31 C36 H362 106.7 no
C37 C36 H362 108.6 no
N31 C36 H361 106.0 no
C37 C36 H361 109.4 no
H362 C36 H361 110.7 no
C36 C37 C38 110.85(10) yes
C36 C37 H371 110.7 no
C38 C37 H371 108.0 no
C36 C37 H372 109.1 no
C38 C37 H372 110.4 no
H371 C37 H372 107.7 no
C37 C38 C39 113.54(11) yes
C37 C38 H381 107.6 no
C39 C38 H381 111.0 no
C37 C38 H382 108.1 no
C39 C38 H382 108.4 no
H381 C38 H382 108.1 no
C38 C39 H393 111.0 no
C38 C39 H391 110.5 no
H393 C39 H391 108.8 no
C38 C39 H392 110.0 no
H393 C39 H392 106.7 no
H391 C39 H392 109.7 no
N31 C40 C41 115.97(9) yes
N31 C40 H402 106.3 no
C41 C40 H402 110.2 no
N31 C40 H401 104.7 no
C41 C40 H401 110.9 no
H402 C40 H401 108.4 no
C40 C41 C42 109.16(9) yes
C40 C41 H411 111.4 no
C42 C41 H411 109.6 no
C40 C41 H412 110.9 no
C42 C41 H412 108.3 no
H411 C41 H412 107.5 no
C41 C42 C43 113.72(10) yes
C41 C42 H422 108.7 no
C43 C42 H422 111.1 no
C41 C42 H421 106.4 no
C43 C42 H421 109.3 no
H422 C42 H421 107.4 no
C42 C43 H432 110.7 no
C42 C43 H433 110.1 no
H432 C43 H433 108.5 no
C42 C43 H431 111.4 no
H432 C43 H431 107.4 no
H433 C43 H431 108.8 no
N31 C44 C45 115.27(9) yes
N31 C44 H442 104.7 no
C45 C44 H442 110.9 no
N31 C44 H441 106.6 no
C45 C44 H441 110.0 no
H442 C44 H441 109.1 no
C44 C45 C46 110.30(10) yes
C44 C45 H452 108.6 no
C46 C45 H452 108.8 no
C44 C45 H451 110.3 no
C46 C45 H451 107.6 no
H452 C45 H451 111.2 no
C45 C46 C47 113.61(11) yes
C45 C46 H461 109.2 no
C47 C46 H461 108.2 no
C45 C46 H462 108.2 no
C47 C46 H462 109.2 no
H461 C46 H462 108.3 no
C46 C47 H472 113.1 no
C46 C47 H471 111.3 no
H472 C47 H471 104.7 no
C46 C47 H473 112.5 no
H472 C47 H473 108.0 no
H471 C47 H473 106.8 no

loop_
_geom_bond_atom_site_label_1
_geom_bond_atom_site_label_2
_geom_bond_distance
_geom_bond_publ_flag
C3 C4 1.4740(16) yes
C3 C6 1.4270(17) yes
C3 N11 1.3287(16) yes
C4 O5 1.2307(15) yes
C4 C7 1.4884(18) yes
C6 C7 1.4742(15) yes
C6 N21 1.3293(15) yes
C7 O8 1.2274(17) yes
O1 H12 0.857 no
O1 H11 0.832 no
O2 H22 0.877 no
O2 H21 0.869 no
N11 C12 1.4191(16) yes
N11 H111 0.899 no
C12 C13 1.3951(17) yes
C12 C17 1.3916(17) yes
C13 C14 1.3890(19) yes
C13 H131 0.965 no
C14 C15 1.388(2) yes
C14 H141 0.954 no
C15 C16 1.383(2) yes
C15 H151 0.945 no
C16 C17 1.390(2) yes
C16 H161 0.934 no
C17 H171 0.946 no
N21 C22 1.4166(16) yes
N21 H211 0.886 no
C22 C23 1.3926(16) yes
C22 C27 1.3959(17) yes
C23 C24 1.3878(19) yes
C23 H231 0.960 no
C24 C25 1.388(2) yes
C24 H241 0.942 no
C25 C26 1.3839(19) yes
C25 H251 0.954 no
C26 C27 1.3877(19) yes
C26 H261 0.943 no
C27 H271 0.954 no
N31 C32 1.5211(15) yes
N31 C36 1.5168(16) yes
N31 C40 1.5202(15) yes
N31 C44 1.5222(15) yes
C32 C33 1.5164(17) yes
C32 H321 0.961 no
C32 H322 0.965 no
C33 C34 1.5316(16) yes
C33 H331 0.965 no
C33 H332 0.966 no
C34 C35 1.5233(19) yes
C34 H342 0.983 no
C34 H341 0.965 no
C35 H351 0.964 no
C35 H353 0.970 no
C35 H352 0.976 no
C36 C37 1.5233(17) yes
C36 H362 0.974 no
C36 H361 0.959 no
C37 C38 1.5305(18) yes
C37 H371 0.986 no
C37 H372 0.970 no
C38 C39 1.5191(19) yes
C38 H381 0.983 no
C38 H382 0.986 no
C39 H393 0.967 no
C39 H391 0.966 no
C39 H392 0.996 no
C40 C41 1.5223(16) yes
C40 H402 0.959 no
C40 H401 0.973 no
C41 C42 1.5245(16) yes
C41 H411 0.979 no
C41 H412 0.973 no
C42 C43 1.5227(18) yes
C42 H422 0.986 no
C42 H421 0.980 no
C43 H432 0.974 no
C43 H433 0.969 no
C43 H431 0.967 no
C44 C45 1.5177(17) yes
C44 H442 0.973 no
C44 H441 0.960 no
C45 C46 1.5314(18) yes
C45 H452 0.995 no
C45 H451 0.958 no
C46 C47 1.519(2) yes
C46 H461 0.979 no
C46 H462 0.976 no
C47 H472 0.971 no
C47 H471 0.952 no
C47 H473 0.957 no

loop_
_geom_hbond_atom_site_label_D
_geom_hbond_atom_site_label_H
_geom_hbond_atom_site_label_A
_geom_hbond_site_symmetry_A
_geom_hbond_angle_DHA
_geom_hbond_distance_DH
_geom_hbond_distance_HA
_geom_hbond_distance_DA
_geom_hbond_publ_flag
C23 H231 O2 . 175.81 0.960 2.350 3.307(2) yes
C27 H271 O8 . 144.30 0.954 2.285 3.109(2) yes
C15 H151 O2 4_565 173.72 0.945 2.397 3.338(2) yes
C13 H131 O1 . 166.57 0.965 2.516 3.462(2) yes
C44 H442 O5 3_564 151.41 0.973 2.439 3.325(2) yes
O2 H22 O8 3_564 150.86 0.877 2.061 2.859(2) yes
O1 H12 O5 3_564 173.04 0.857 2.027 2.879(2) yes
C17 H171 O5 . 147.89 0.946 2.235 3.077(2) yes
